data_1546230
loop_
_publ_author_name
'Maiti, Saikat'
'Mal, Prasenjit'

_publ_section_title
;
 Dehydrogenative Aromatic Ring Fusion for Carbazole Synthesis via C-C/C-N
 Bond Formation and Alkyl Migration.
;
_journal_issue 9
_journal_name_full 'Organic letters'
_journal_page_first 2454
_journal_page_last 2457
_journal_paper_doi 10.1021/acs.orglett.7b01117
_journal_volume 19
_journal_year 2017
_chemical_formula_moiety 'C25 H27 N O2 S'
_chemical_formula_sum 'C25 H27 N O2 S'
_chemical_formula_weight 405.53
_space_group_crystal_system triclinic
_space_group_IT_number 2
_space_group_name_Hall '-P 1'
_space_group_name_H-M_alt 'P -1'
_symmetry_space_group_name_Hall '-P 1'
_symmetry_space_group_name_H-M 'P -1'
_atom_sites_solution_hydrogens mixed
_atom_sites_solution_primary direct
_audit_creation_date 2016-08-10
_audit_creation_method
;
Olex2 1.2-beta
(compiled 2016.02.19 svn.r3266 for OlexSys, GUI svn.r5155)
;
_cell_angle_alpha 109.313(4)
_cell_angle_beta 100.073(4)
_cell_angle_gamma 97.026(4)
_cell_formula_units_Z 2
_cell_length_a 5.9068(3)
_cell_length_b 13.7441(7)
_cell_length_c 14.5687(8)
_cell_measurement_reflns_used 4869
_cell_measurement_temperature 296(2)
_cell_measurement_theta_max 25.96
_cell_measurement_theta_min 2.88
_cell_volume 1078.12(11)
_computing_cell_refinement 'SAINT v8.34A (Bruker, 2013)'
_computing_data_reduction 'SAINT v8.34A (Bruker, 2013)'
_computing_molecular_graphics 'Olex2 (Dolomanov et al., 2009)'
_computing_publication_material 'Olex2 (Dolomanov et al., 2009)'
_computing_structure_refinement 'ShelXL (Sheldrick, 2015)'
_computing_structure_solution 'SIR2004 (Burla et al., 2007)'
_diffrn_ambient_temperature 296.15
_diffrn_measured_fraction_theta_full 0.999
_diffrn_measured_fraction_theta_max 0.996
_diffrn_measurement_device_type 'Bruker APEX-II CCD'
_diffrn_measurement_method '\f and \w scans'
_diffrn_radiation_type MoK\a
_diffrn_radiation_wavelength 0.71073
_diffrn_reflns_av_R_equivalents 0.0308
_diffrn_reflns_av_unetI/netI 0.0317
_diffrn_reflns_Laue_measured_fraction_full 0.999
_diffrn_reflns_Laue_measured_fraction_max 0.996
_diffrn_reflns_limit_h_max 7
_diffrn_reflns_limit_h_min -7
_diffrn_reflns_limit_k_max 16
_diffrn_reflns_limit_k_min -16
_diffrn_reflns_limit_l_max 17
_diffrn_reflns_limit_l_min -17
_diffrn_reflns_number 14079
_diffrn_reflns_point_group_measured_fraction_full 0.999
_diffrn_reflns_point_group_measured_fraction_max 0.996
_diffrn_reflns_theta_full 25.242
_diffrn_reflns_theta_max 26.052
_diffrn_reflns_theta_min 2.884
_diffrn_standards_number 0
_exptl_absorpt_coefficient_mu 0.171
_exptl_absorpt_correction_T_max 0.7453
_exptl_absorpt_correction_T_min 0.6085
_exptl_absorpt_correction_type multi-scan
_exptl_absorpt_process_details
;
SADABS-2014/5 (Bruker,2014/5) was used for absorption correction.
wR2(int) was 0.1009 before and 0.0432 after correction.
The Ratio of minimum to maximum transmission is 0.8164.
The \l/2 correction factor is 0.00150.
;
_exptl_crystal_colour 'clear colourless'
_exptl_crystal_colour_lustre clear
_exptl_crystal_colour_primary colourless
_exptl_crystal_density_diffrn 1.249
_exptl_crystal_description block
_exptl_crystal_F_000 432
_exptl_crystal_size_max 0.36
_exptl_crystal_size_mid 0.27
_exptl_crystal_size_min 0.22
_refine_diff_density_max 0.237
_refine_diff_density_min -0.333
_refine_diff_density_rms 0.041
_refine_ls_extinction_method none
_refine_ls_goodness_of_fit_ref 1.031
_refine_ls_hydrogen_treatment mixed
_refine_ls_matrix_type full
_refine_ls_number_parameters 280
_refine_ls_number_reflns 4243
_refine_ls_number_restraints 0
_refine_ls_restrained_S_all 1.031
_refine_ls_R_factor_all 0.0558
_refine_ls_R_factor_gt 0.0433
_refine_ls_shift/su_max 0.000
_refine_ls_shift/su_mean 0.000
_refine_ls_structure_factor_coef Fsqd
_refine_ls_weighting_details 'w=1/[\s^2^(Fo^2^)+(0.0556P)^2^+0.3865P] where P=(Fo^2^+2Fc^2^)/3'
_refine_ls_weighting_scheme calc
_refine_ls_wR_factor_gt 0.1106
_refine_ls_wR_factor_ref 0.1185
_reflns_Friedel_coverage 0.000
_reflns_number_gt 3394
_reflns_number_total 4243
_reflns_threshold_expression 'I > 2\s(I)'
_cod_data_source_file ol7b01117_si_003.cif
_cod_data_source_block mb_sm_541
_cod_original_cell_volume 1078.12(10)
_cod_database_code 1546230
_shelx_space_group_comment
;
The symmetry employed for this shelxl refinement is uniquely defined
by the following loop, which should always be used as a source of
symmetry information in preference to the above space-group names.
They are only intended as comments.
;
_olex2_refinement_description
;
1. Fixed Uiso
 At 1.2 times of:
  All C(H) groups
 At 1.5 times of:
  All C(H,H,H) groups
2.a Aromatic/amide H refined with riding coordinates:
 C18(H18), C9(H9), C20(H20), C11(H11), C12(H12), C7(H7)
2.b Idealised Me refined as rotating group:
 C23(H23A,H23B,H23C), C14(H14A,H14B,H14C), C25(H25A,H25B,H25C), C22(H22A,H22B,
 H22C), C24(H24A,H24B,H24C), C15(H15A,H15B,H15C)
;
_shelx_shelxl_version_number 2014/7
_olex2_submission_special_instructions 'No special instructions were received'

loop_
_space_group_symop_operation_xyz
'x, y, z'
'-x, -y, -z'

loop_
_atom_site_label
_atom_site_type_symbol
_atom_site_fract_x
_atom_site_fract_y
_atom_site_fract_z
_atom_site_U_iso_or_equiv
_atom_site_adp_type
_atom_site_occupancy
_atom_site_site_symmetry_order
_atom_site_calc_flag
_atom_site_refinement_flags_posn
C13 C 0.4740(5) 0.4071(2) 1.35099(17) 0.0541(6) Uani 1 1 d .
S1 S 0.29471(9) 0.14803(4) 1.16900(4) 0.04057(16) Uani 1 1 d .
O2 O 0.3921(3) 0.06551(13) 1.11191(13) 0.0661(5) Uani 1 1 d .
O1 O 0.3640(3) 0.18551(13) 1.27465(10) 0.0596(4) Uani 1 1 d .
C3 C 0.1339(3) 0.27970(13) 0.99704(12) 0.0293(4) Uani 1 1 d .
C5 C 0.2732(3) 0.40308(15) 1.26879(13) 0.0376(4) Uani 1 1 d .
N3 N 0.3571(2) 0.25078(12) 1.13124(10) 0.0328(3) Uani 1 1 d .
C23 C -0.0796(5) 0.1653(3) 0.40877(17) 0.0832(9) Uani 1 1 d .
H23A H -0.1112 0.0931 0.3649 0.125 Uiso 1 1 calc GR
H23B H 0.0475 0.2038 0.3942 0.125 Uiso 1 1 calc GR
H23C H -0.2168 0.1949 0.3991 0.125 Uiso 1 1 calc GR
C19 C -0.0137(4) 0.17181(19) 0.51611(14) 0.0503(5) Uani 1 1 d .
C18 C 0.1940(4) 0.23331(18) 0.58009(15) 0.0487(5) Uani 1 1 d .
H18 H 0.2982 0.2686 0.5553 0.058 Uiso 1 1 calc R
C17 C 0.2528(3) 0.24421(16) 0.68026(14) 0.0396(4) Uani 1 1 d .
C16 C 0.0981(3) 0.19001(14) 0.71754(12) 0.0343(4) Uani 1 1 d .
C10 C 0.1577(3) 0.19973(14) 0.82526(13) 0.0340(4) Uani 1 1 d .
C9 C 0.0684(3) 0.26889(14) 0.89662(12) 0.0330(4) Uani 1 1 d .
H9 H -0.0354 0.3082 0.8776 0.040 Uiso 1 1 calc R
C2 C 0.0874(3) 0.34907(13) 1.08965(12) 0.0298(4) Uani 1 1 d .
C1 C 0.2389(3) 0.33687(14) 1.16958(13) 0.0323(4) Uani 1 1 d .
C6 C 0.1209(4) 0.47424(16) 1.28765(13) 0.0416(5) Uani 1 1 d .
C14 C 0.1355(5) 0.5478(2) 1.39302(16) 0.0623(6) Uani 1 1 d .
H14A H 0.1185 0.5077 1.4351 0.093 Uiso 1 1 calc GR
H14B H 0.0126 0.5875 1.3927 0.093 Uiso 1 1 calc GR
H14C H 0.2847 0.5950 1.4182 0.093 Uiso 1 1 calc GR
C25 C -0.0117(4) 0.1121(2) 1.13423(19) 0.0612(6) Uani 1 1 d .
H25A H -0.0640 0.0979 1.0641 0.092 Uiso 1 1 calc GR
H25B H -0.0786 0.1684 1.1714 0.092 Uiso 1 1 calc GR
H25C H -0.0603 0.0502 1.1482 0.092 Uiso 1 1 calc GR
C4 C 0.2953(3) 0.22129(14) 1.02383(12) 0.0313(4) Uani 1 1 d .
C20 C -0.1617(4) 0.11857(19) 0.55411(15) 0.0539(6) Uani 1 1 d .
H20 H -0.3016 0.0765 0.5120 0.065 Uiso 1 1 calc R
C21 C -0.1106(3) 0.12502(16) 0.65307(14) 0.0429(5) Uani 1 1 d .
C22 C -0.2786(4) 0.0611(2) 0.68771(18) 0.0664(7) Uani 1 1 d .
H22A H -0.4359 0.0676 0.6636 0.100 Uiso 1 1 calc GR
H22B H -0.2420 0.0863 0.7594 0.100 Uiso 1 1 calc GR
H22C H -0.2649 -0.0114 0.6622 0.100 Uiso 1 1 calc GR
C24 C 0.4795(4) 0.3147(2) 0.74617(17) 0.0585(6) Uani 1 1 d .
H24A H 0.4521 0.3566 0.8090 0.088 Uiso 1 1 calc GR
H24B H 0.5388 0.3599 0.7141 0.088 Uiso 1 1 calc GR
H24C H 0.5918 0.2725 0.7574 0.088 Uiso 1 1 calc GR
C11 C 0.3109(3) 0.14032(15) 0.85487(14) 0.0385(4) Uani 1 1 d .
H11 H 0.3660 0.0921 0.8066 0.046 Uiso 1 1 calc R
C12 C 0.3835(3) 0.15107(15) 0.95427(14) 0.0375(4) Uani 1 1 d .
H12 H 0.4883 0.1121 0.9732 0.045 Uiso 1 1 calc R
C8 C -0.0651(3) 0.41946(14) 1.10944(13) 0.0338(4) Uani 1 1 d .
C15 C -0.2491(3) 0.42872(16) 1.02877(14) 0.0427(5) Uani 1 1 d .
H15A H -0.3487 0.4738 1.0588 0.064 Uiso 1 1 calc GR
H15B H -0.3413 0.3604 0.9885 0.064 Uiso 1 1 calc GR
H15C H -0.1746 0.4579 0.9876 0.064 Uiso 1 1 calc GR
C7 C -0.0456(4) 0.47861(16) 1.20924(14) 0.0424(5) Uani 1 1 d .
H7 H -0.1498 0.5238 1.2247 0.051 Uiso 1 1 calc R
H13A H 0.592(4) 0.3667(18) 1.3219(16) 0.054(6) Uiso 1 1 d .
H13B H 0.549(4) 0.479(2) 1.3896(19) 0.070(8) Uiso 1 1 d .
H13C H 0.420(4) 0.379(2) 1.3985(19) 0.071(8) Uiso 1 1 d .

loop_
_atom_site_aniso_label
_atom_site_aniso_U_11
_atom_site_aniso_U_22
_atom_site_aniso_U_33
_atom_site_aniso_U_23
_atom_site_aniso_U_13
_atom_site_aniso_U_12
C13 0.0548(14) 0.0625(16) 0.0343(11) 0.0135(11) -0.0050(10) 0.0049(12)
S1 0.0469(3) 0.0430(3) 0.0409(3) 0.0251(2) 0.0106(2) 0.0131(2)
O2 0.0953(13) 0.0568(10) 0.0765(11) 0.0419(9) 0.0413(10) 0.0432(9)
O1 0.0768(11) 0.0661(10) 0.0410(8) 0.0331(8) 0.0035(7) 0.0079(8)
C3 0.0281(8) 0.0299(9) 0.0306(9) 0.0128(7) 0.0058(7) 0.0038(7)
C5 0.0402(10) 0.0406(11) 0.0285(9) 0.0128(8) 0.0037(8) 0.0003(8)
N3 0.0335(8) 0.0376(8) 0.0307(7) 0.0170(6) 0.0055(6) 0.0087(6)
C23 0.0790(19) 0.135(3) 0.0376(13) 0.0368(15) 0.0101(12) 0.0179(18)
C19 0.0515(12) 0.0702(15) 0.0299(10) 0.0165(10) 0.0113(9) 0.0160(11)
C18 0.0470(12) 0.0657(14) 0.0428(11) 0.0296(10) 0.0160(9) 0.0087(10)
C17 0.0372(10) 0.0448(11) 0.0371(10) 0.0170(9) 0.0069(8) 0.0050(8)
C16 0.0365(10) 0.0378(10) 0.0294(9) 0.0109(8) 0.0098(7) 0.0104(8)
C10 0.0353(9) 0.0367(10) 0.0297(9) 0.0120(8) 0.0084(7) 0.0039(8)
C9 0.0324(9) 0.0369(10) 0.0311(9) 0.0146(8) 0.0052(7) 0.0085(8)
C2 0.0307(9) 0.0305(9) 0.0276(8) 0.0119(7) 0.0042(7) 0.0027(7)
C1 0.0304(9) 0.0343(10) 0.0331(9) 0.0149(8) 0.0058(7) 0.0040(7)
C6 0.0484(11) 0.0411(11) 0.0307(9) 0.0090(8) 0.0088(8) 0.0038(9)
C14 0.0755(16) 0.0660(16) 0.0361(11) 0.0048(11) 0.0137(11) 0.0177(13)
C25 0.0518(13) 0.0619(15) 0.0688(15) 0.0319(12) 0.0080(11) -0.0080(11)
C4 0.0308(9) 0.0339(9) 0.0317(9) 0.0152(8) 0.0073(7) 0.0053(7)
C20 0.0438(12) 0.0683(15) 0.0349(11) 0.0082(10) 0.0009(9) -0.0016(11)
C21 0.0402(11) 0.0491(12) 0.0342(10) 0.0100(9) 0.0099(8) 0.0027(9)
C22 0.0553(14) 0.0790(18) 0.0561(14) 0.0241(13) 0.0104(11) -0.0146(13)
C24 0.0481(13) 0.0687(15) 0.0560(13) 0.0305(12) 0.0029(10) -0.0080(11)
C11 0.0428(11) 0.0393(10) 0.0375(10) 0.0136(8) 0.0163(8) 0.0135(8)
C12 0.0379(10) 0.0396(10) 0.0416(10) 0.0194(9) 0.0116(8) 0.0143(8)
C8 0.0345(9) 0.0333(10) 0.0343(9) 0.0131(8) 0.0075(7) 0.0069(8)
C15 0.0399(10) 0.0460(11) 0.0437(11) 0.0171(9) 0.0069(9) 0.0153(9)
C7 0.0464(11) 0.0407(11) 0.0412(11) 0.0120(9) 0.0144(9) 0.0140(9)

loop_
_atom_type_symbol
_atom_type_description
_atom_type_scat_dispersion_real
_atom_type_scat_dispersion_imag
_atom_type_scat_source
C C 0.0033 0.0016 'International Tables Vol C Tables 4.2.6.8 and 6.1.1.4'
H H 0.0000 0.0000 'International Tables Vol C Tables 4.2.6.8 and 6.1.1.4'
N N 0.0061 0.0033 'International Tables Vol C Tables 4.2.6.8 and 6.1.1.4'
O O 0.0106 0.0060 'International Tables Vol C Tables 4.2.6.8 and 6.1.1.4'
S S 0.1246 0.1234 'International Tables Vol C Tables 4.2.6.8 and 6.1.1.4'

loop_
_geom_angle_atom_site_label_1
_geom_angle_atom_site_label_2
_geom_angle_atom_site_label_3
_geom_angle
C5 C13 H13A 110.4(13)
C5 C13 H13B 109.9(15)
C5 C13 H13C 111.9(15)
H13A C13 H13B 110(2)
H13A C13 H13C 110(2)
H13B C13 H13C 105(2)
O2 S1 N3 106.61(8)
O2 S1 C25 109.10(13)
O1 S1 O2 119.35(10)
O1 S1 N3 108.09(9)
O1 S1 C25 108.21(11)
N3 S1 C25 104.50(10)
C9 C3 C2 133.85(16)
C9 C3 C4 118.63(16)
C4 C3 C2 107.26(14)
C1 C5 C13 123.36(19)
C1 C5 C6 115.75(16)
C6 C5 C13 120.65(18)
C1 N3 S1 114.58(11)
C4 N3 S1 112.95(11)
C4 N3 C1 105.18(13)
H23A C23 H23B 109.5
H23A C23 H23C 109.5
H23B C23 H23C 109.5
C19 C23 H23A 109.5
C19 C23 H23B 109.5
C19 C23 H23C 109.5
C18 C19 C23 121.5(2)
C20 C19 C23 120.9(2)
C20 C19 C18 117.60(18)
C19 C18 H18 118.8
C19 C18 C17 122.35(18)
C17 C18 H18 118.8
C18 C17 C16 119.02(18)
C18 C17 C24 119.41(18)
C16 C17 C24 121.57(17)
C17 C16 C10 120.18(16)
C17 C16 C21 119.43(16)
C21 C16 C10 120.38(16)
C9 C10 C16 121.25(16)
C9 C10 C11 119.13(16)
C11 C10 C16 119.59(16)
C3 C9 H9 119.9
C10 C9 C3 120.21(16)
C10 C9 H9 119.9
C1 C2 C3 107.09(15)
C8 C2 C3 133.19(15)
C8 C2 C1 119.71(16)
C5 C1 N3 126.98(16)
C5 C1 C2 123.31(17)
C2 C1 N3 109.64(14)
C5 C6 C14 120.68(18)
C7 C6 C5 120.29(17)
C7 C6 C14 119.03(19)
C6 C14 H14A 109.5
C6 C14 H14B 109.5
C6 C14 H14C 109.5
H14A C14 H14B 109.5
H14A C14 H14C 109.5
H14B C14 H14C 109.5
S1 C25 H25A 109.5
S1 C25 H25B 109.5
S1 C25 H25C 109.5
H25A C25 H25B 109.5
H25A C25 H25C 109.5
H25B C25 H25C 109.5
C3 C4 N3 110.17(15)
C12 C4 C3 122.21(16)
C12 C4 N3 127.55(16)
C19 C20 H20 118.7
C19 C20 C21 122.62(19)
C21 C20 H20 118.7
C16 C21 C22 121.85(18)
C20 C21 C16 118.95(18)
C20 C21 C22 119.19(19)
C21 C22 H22A 109.5
C21 C22 H22B 109.5
C21 C22 H22C 109.5
H22A C22 H22B 109.5
H22A C22 H22C 109.5
H22B C22 H22C 109.5
C17 C24 H24A 109.5
C17 C24 H24B 109.5
C17 C24 H24C 109.5
H24A C24 H24B 109.5
H24A C24 H24C 109.5
H24B C24 H24C 109.5
C10 C11 H11 119.0
C12 C11 C10 121.98(17)
C12 C11 H11 119.0
C4 C12 C11 117.77(17)
C4 C12 H12 121.1
C11 C12 H12 121.1
C2 C8 C15 122.84(16)
C7 C8 C2 116.32(16)
C7 C8 C15 120.79(17)
C8 C15 H15A 109.5
C8 C15 H15B 109.5
C8 C15 H15C 109.5
H15A C15 H15B 109.5
H15A C15 H15C 109.5
H15B C15 H15C 109.5
C6 C7 H7 118.1
C8 C7 C6 123.84(18)
C8 C7 H7 118.1

loop_
_geom_bond_atom_site_label_1
_geom_bond_atom_site_label_2
_geom_bond_distance
C13 C5 1.512(3)
C13 H13A 1.01(2)
C13 H13B 0.96(3)
C13 H13C 0.97(3)
S1 O2 1.4184(16)
S1 O1 1.4161(15)
S1 N3 1.7001(15)
S1 C25 1.752(2)
C3 C9 1.399(2)
C3 C2 1.466(2)
C3 C4 1.403(2)
C5 C1 1.393(2)
C5 C6 1.402(3)
N3 C1 1.449(2)
N3 C4 1.446(2)
C23 H23A 0.9600
C23 H23B 0.9600
C23 H23C 0.9600
C23 C19 1.513(3)
C19 C18 1.383(3)
C19 C20 1.374(3)
C18 H18 0.9300
C18 C17 1.392(3)
C17 C16 1.400(3)
C17 C24 1.507(3)
C16 C10 1.504(2)
C16 C21 1.404(3)
C10 C9 1.387(3)
C10 C11 1.396(3)
C9 H9 0.9300
C2 C1 1.410(2)
C2 C8 1.396(2)
C6 C14 1.514(3)
C6 C7 1.394(3)
C14 H14A 0.9600
C14 H14B 0.9600
C14 H14C 0.9600
C25 H25A 0.9600
C25 H25B 0.9600
C25 H25C 0.9600
C4 C12 1.375(3)
C20 H20 0.9300
C20 C21 1.391(3)
C21 C22 1.505(3)
C22 H22A 0.9600
C22 H22B 0.9600
C22 H22C 0.9600
C24 H24A 0.9600
C24 H24B 0.9600
C24 H24C 0.9600
C11 H11 0.9300
C11 C12 1.389(2)
C12 H12 0.9300
C8 C15 1.505(2)
C8 C7 1.387(3)
C15 H15A 0.9600
C15 H15B 0.9600
C15 H15C 0.9600
C7 H7 0.9300

loop_
_geom_torsion_atom_site_label_1
_geom_torsion_atom_site_label_2
_geom_torsion_atom_site_label_3
_geom_torsion_atom_site_label_4
_geom_torsion
C13 C5 C1 N3 11.4(3)
C13 C5 C1 C2 -165.07(19)
C13 C5 C6 C14 -7.4(3)
C13 C5 C6 C7 172.1(2)
S1 N3 C1 C5 66.5(2)
S1 N3 C1 C2 -116.72(13)
S1 N3 C4 C3 121.15(13)
S1 N3 C4 C12 -62.0(2)
O2 S1 N3 C1 170.41(13)
O2 S1 N3 C4 50.00(15)
O1 S1 N3 C1 -60.13(14)
O1 S1 N3 C4 179.45(12)
C3 C2 C1 C5 168.71(16)
C3 C2 C1 N3 -8.26(18)
C3 C2 C8 C15 7.8(3)
C3 C2 C8 C7 -174.92(18)
C3 C4 C12 C11 1.1(3)
C5 C6 C7 C8 -3.6(3)
N3 C4 C12 C11 -175.42(16)
C23 C19 C18 C17 176.9(2)
C23 C19 C20 C21 -178.1(2)
C19 C18 C17 C16 0.9(3)
C19 C18 C17 C24 -178.5(2)
C19 C20 C21 C16 1.3(3)
C19 C20 C21 C22 -177.9(2)
C18 C19 C20 C21 0.4(4)
C18 C17 C16 C10 179.59(18)
C18 C17 C16 C21 0.8(3)
C17 C16 C10 C9 97.7(2)
C17 C16 C10 C11 -80.5(2)
C17 C16 C21 C20 -1.9(3)
C17 C16 C21 C22 177.3(2)
C16 C10 C9 C3 -177.37(16)
C16 C10 C11 C12 175.87(17)
C10 C16 C21 C20 179.37(18)
C10 C16 C21 C22 -1.5(3)
C10 C11 C12 C4 1.4(3)
C9 C3 C2 C1 -168.47(18)
C9 C3 C2 C8 10.4(3)
C9 C3 C4 N3 174.50(15)
C9 C3 C4 C12 -2.6(3)
C9 C10 C11 C12 -2.4(3)
C2 C3 C9 C10 174.76(17)
C2 C3 C4 N3 -0.39(18)
C2 C3 C4 C12 -177.47(16)
C2 C8 C7 C6 2.8(3)
C1 C5 C6 C14 177.99(18)
C1 C5 C6 C7 -2.4(3)
C1 N3 C4 C3 -4.50(18)
C1 N3 C4 C12 172.38(17)
C1 C2 C8 C15 -173.46(16)
C1 C2 C8 C7 3.9(2)
C6 C5 C1 N3 -174.23(16)
C6 C5 C1 C2 9.3(3)
C14 C6 C7 C8 175.98(19)
C25 S1 N3 C1 54.95(15)
C25 S1 N3 C4 -65.46(15)
C4 C3 C9 C10 1.5(3)
C4 C3 C2 C1 5.31(18)
C4 C3 C2 C8 -175.80(18)
C4 N3 C1 C5 -168.92(17)
C4 N3 C1 C2 7.91(18)
C20 C19 C18 C17 -1.5(3)
C21 C16 C10 C9 -83.5(2)
C21 C16 C10 C11 98.2(2)
C24 C17 C16 C10 -1.0(3)
C24 C17 C16 C21 -179.8(2)
C11 C10 C9 C3 0.8(3)
C8 C2 C1 C5 -10.4(3)
C8 C2 C1 N3 172.67(15)
C15 C8 C7 C6 -179.79(19)
